data_7247604
loop_
_publ_author_name
'Manoharan, Deepak'
'Ahmad, Shamim'
'Tothadi, Srinu'
'Emmerling, Franziska'
'Bhattacharya, Biswajit'
'Ghosh, Soumyajit'

_publ_section_title
;
 Linker size dependent mechanical properties of di-imine based molecular
 crystals
;
_journal_issue 46
_journal_name_full CrystEngComm
_journal_page_first 6416
_journal_page_last 6423
_journal_paper_doi 10.1039/D3CE00928A
_journal_volume 25
_journal_year 2023
_chemical_formula_moiety 'C33 H50 N2 O2'
_chemical_formula_sum 'C33 H50 N2 O2'
_chemical_formula_weight 506.75
_space_group_crystal_system monoclinic
_space_group_IT_number 14
_space_group_name_Hall '-P 2ybc'
_space_group_name_H-M_alt 'P 1 21/c 1'
_atom_sites_solution_hydrogens geom
_audit_creation_date 2023-02-14
_audit_creation_method
;
Olex2 1.2
(compiled 2018.05.29 svn.r3508 for OlexSys, GUI svn.r5506)
;
_audit_update_record
;
2023-08-01 deposited with the CCDC.	2023-10-31 downloaded from the CCDC.
;
_cell_angle_alpha 90
_cell_angle_beta 90.550(4)
_cell_angle_gamma 90
_cell_formula_units_Z 4
_cell_length_a 10.9128(12)
_cell_length_b 10.0522(9)
_cell_length_c 29.338(3)
_cell_measurement_reflns_used 9979
_cell_measurement_temperature 298(2)
_cell_measurement_theta_max 24.869
_cell_measurement_theta_min 2.316
_cell_volume 3218.2(6)
_computing_cell_refinement 'SAINT V8.40B (?, 2016)'
_computing_data_reduction 'SAINT V8.40B (?, 2016)'
_computing_molecular_graphics 'Olex2 (Dolomanov et al., 2009)'
_computing_publication_material 'Olex2 (Dolomanov et al., 2009)'
_computing_structure_refinement 'ShelXL (Sheldrick, 2015)'
_computing_structure_solution 'SHELXT 2018/2 (Sheldrick, 2018)'
_diffrn_ambient_temperature 298
_diffrn_measured_fraction_theta_full 1.000
_diffrn_measured_fraction_theta_max 0.998
_diffrn_measurement_device_type 'Bruker D8 QUEST'
_diffrn_radiation_type MoK\a
_diffrn_radiation_wavelength 0.71073
_diffrn_reflns_av_R_equivalents 0.1273
_diffrn_reflns_av_unetI/netI 0.0401
_diffrn_reflns_Laue_measured_fraction_full 1.000
_diffrn_reflns_Laue_measured_fraction_max 0.998
_diffrn_reflns_limit_h_max 13
_diffrn_reflns_limit_h_min -13
_diffrn_reflns_limit_k_max 12
_diffrn_reflns_limit_k_min -12
_diffrn_reflns_limit_l_max 36
_diffrn_reflns_limit_l_min -36
_diffrn_reflns_number 122904
_diffrn_reflns_point_group_measured_fraction_full 1.000
_diffrn_reflns_point_group_measured_fraction_max 0.998
_diffrn_reflns_theta_full 25.242
_diffrn_reflns_theta_max 26.471
_diffrn_reflns_theta_min 2.142
_exptl_absorpt_coefficient_mu 0.064
_exptl_absorpt_correction_T_max 0.7410
_exptl_absorpt_correction_T_min 0.6926
_exptl_absorpt_correction_type multi-scan
_exptl_absorpt_process_details
'SADABS-2016/2 (Bruker,2016/2) was used for absorption correction. wR2(int) was 0.1153 before and 0.0837 after correction. The Ratio of minimum to maximum transmission is 0.9347. The \l/2 correction factor is Not present.'
_exptl_crystal_colour yellow
_exptl_crystal_colour_primary yellow
_exptl_crystal_density_diffrn 1.046
_exptl_crystal_description block
_exptl_crystal_F_000 1112
_exptl_crystal_size_max 0.424
_exptl_crystal_size_mid 0.232
_exptl_crystal_size_min 0.122
_refine_diff_density_max 0.713
_refine_diff_density_min -0.277
_refine_diff_density_rms 0.059
_refine_ls_extinction_method none
_refine_ls_goodness_of_fit_ref 1.031
_refine_ls_hydrogen_treatment constr
_refine_ls_matrix_type full
_refine_ls_number_parameters 348
_refine_ls_number_reflns 6640
_refine_ls_number_restraints 0
_refine_ls_restrained_S_all 1.031
_refine_ls_R_factor_all 0.1355
_refine_ls_R_factor_gt 0.0868
_refine_ls_shift/su_max 0.000
_refine_ls_shift/su_mean 0.000
_refine_ls_structure_factor_coef Fsqd
_refine_ls_weighting_details 'w=1/[\s^2^(Fo^2^)+(0.1396P)^2^+2.4416P] where P=(Fo^2^+2Fc^2^)/3'
_refine_ls_weighting_scheme calc
_refine_ls_wR_factor_gt 0.2487
_refine_ls_wR_factor_ref 0.3022
_reflns_Friedel_coverage 0.000
_reflns_number_gt 3980
_reflns_number_total 6640
_reflns_threshold_expression 'I > 2\s(I)'
_cod_data_source_file d3ce00928a3.cif
_cod_data_source_block mm_8_2_0ma_a
_cod_depositor_comments 'Adding full bibliography for 7247601--7247604.cif.'
_cod_database_code 7247604
_shelx_shelxl_version_number 2018/3
_shelx_space_group_comment
;
The symmetry employed for this shelxl refinement is uniquely defined
by the following loop, which should always be used as a source of
symmetry information in preference to the above space-group names.
They are only intended as comments.
;
_shelx_estimated_absorpt_t_max 0.992
_shelx_estimated_absorpt_t_min 0.973
_olex2_refinement_description
;
1. Fixed Uiso
 At 1.2 times of:
  All C(H) groups, All C(H,H) groups
 At 1.5 times of:
  All C(H,H,H) groups, All O(H) groups
2.a Secondary CH2 refined with riding coordinates:
 C8(H8A,H8B), C9(H9A,H9B), C10(H10A,H10B)
2.b Aromatic/amide H refined with riding coordinates:
 C2(H2A), C4(H4), C6(H6), C11(H11), C20(H20), C29(H29)
2.c Idealised Me refined as rotating group:
 C1(H1A,H1B,H1C), C16(H16A,H16B,H16C), C17(H17A,H17B,H17C), C21(H21A,H21B,
 H21C), C22(H22A,H22B,H22C), C26(H26A,H26B,H26C), C27(H27A,H27B,H27C), C28(H28A,
 H28B,H28C), C30(H30A,H30B,H30C), C31A(H31A,H31B,H31C), C32(H32A,H32B,H32C),
 C33(H33A,H33B,H33C)
2.d Idealised tetrahedral OH refined as rotating group:
 O1(H1), O2(H2)
;
_olex2_submission_special_instructions 'No special instructions were received'

loop_
_space_group_symop_operation_xyz
'x, y, z'
'-x, y+1/2, -z+1/2'
'-x, -y, -z'
'x, -y-1/2, z-1/2'

loop_
_atom_site_label
_atom_site_type_symbol
_atom_site_fract_x
_atom_site_fract_y
_atom_site_fract_z
_atom_site_U_iso_or_equiv
_atom_site_adp_type
_atom_site_occupancy
_atom_site_site_symmetry_order
_atom_site_calc_flag
_atom_site_refinement_flags_posn
_atom_site_refinement_flags_adp
_atom_site_refinement_flags_occupancy
_atom_site_disorder_assembly
_atom_site_disorder_group
O1 O 0.2445(3) 0.5485(2) 0.52407(9) 0.0827(8) Uani 1 1 d . . . . .
H1 H 0.289844 0.531658 0.502705 0.124 Uiso 1 1 calc GR . . . .
O2 O 0.2440(2) 0.0285(3) 0.36602(10) 0.0837(8) Uani 1 1 d . . . . .
H2 H 0.272685 0.091700 0.380191 0.126 Uiso 1 1 calc GR . . . .
N1 N 0.4072(3) 0.1884(3) 0.39916(10) 0.0741(8) Uani 1 1 d . . . . .
C2 C 0.5510(3) -0.0669(3) 0.33066(10) 0.0528(7) Uani 1 1 d . . . . .
H2A H 0.631592 -0.040599 0.335931 0.063 Uiso 1 1 calc R . . . .
C1 C 0.3292(6) 1.1678(5) 0.5445(2) 0.144(3) Uani 1 1 d . . . . .
H1A H 0.364102 1.130606 0.571823 0.216 Uiso 1 1 calc GR . . . .
H1B H 0.324833 1.262766 0.547363 0.216 Uiso 1 1 calc GR . . . .
H1C H 0.379448 1.145080 0.518981 0.216 Uiso 1 1 calc GR . . . .
C34 C 0.1989(4) 1.1111(3) 0.53699(13) 0.0725(10) Uani 1 1 d . . . . .
C3 C 0.2089(3) 0.9600(3) 0.53334(11) 0.0592(8) Uani 1 1 d . . . . .
C4 C 0.2708(3) 0.9023(3) 0.49825(11) 0.0639(8) Uani 1 1 d . . . . .
H4 H 0.305884 0.956393 0.476225 0.077 Uiso 1 1 calc R . . . .
C5 C 0.2827(3) 0.7662(3) 0.49449(11) 0.0631(8) Uani 1 1 d . . . . .
C6 C 0.3539(4) 0.7146(4) 0.45703(12) 0.0754(10) Uani 1 1 d . . . . .
H6 H 0.381741 0.774264 0.435233 0.091 Uiso 1 1 calc R . . . .
N7 N 0.3806(3) 0.5925(3) 0.45227(11) 0.0821(10) Uani 1 1 d . . . . .
C8 C 0.4590(5) 0.5561(4) 0.41378(15) 0.0959(14) Uani 1 1 d . . . . .
H8A H 0.454513 0.625241 0.390770 0.115 Uiso 1 1 calc R . . . .
H8B H 0.543361 0.549866 0.424266 0.115 Uiso 1 1 calc R . . . .
C9 C 0.4219(5) 0.4287(4) 0.39343(14) 0.0919(13) Uani 1 1 d . . . . .
H9A H 0.464030 0.417970 0.364698 0.110 Uiso 1 1 calc R . . . .
H9B H 0.334684 0.431829 0.386813 0.110 Uiso 1 1 calc R . . . .
C10 C 0.4479(4) 0.3092(4) 0.42273(13) 0.0828(11) Uani 1 1 d . . . . .
H10A H 0.535076 0.303701 0.429205 0.099 Uiso 1 1 calc R . . . .
H10B H 0.405294 0.317729 0.451453 0.099 Uiso 1 1 calc R . . . .
C11 C 0.4882(3) 0.1153(3) 0.38078(11) 0.0631(8) Uani 1 1 d . . . . .
H11 H 0.570447 0.135743 0.385636 0.076 Uiso 1 1 calc R . . . .
C12 C 0.4573(3) 0.0008(3) 0.35247(10) 0.0546(7) Uani 1 1 d . . . . .
C13 C 0.3351(3) -0.0378(3) 0.34516(11) 0.0573(8) Uani 1 1 d . . . . .
C14 C 0.3075(3) -0.1449(3) 0.31584(11) 0.0579(8) Uani 1 1 d . . . . .
C15 C 0.1745(3) -0.1898(4) 0.30696(15) 0.0788(11) Uani 1 1 d . . . . .
C16 C 0.1205(5) -0.2380(6) 0.3519(2) 0.129(2) Uani 1 1 d . . . . .
H16A H 0.167846 -0.311558 0.363246 0.193 Uiso 1 1 calc GR . . . .
H16B H 0.037302 -0.265877 0.346887 0.193 Uiso 1 1 calc GR . . . .
H16C H 0.122407 -0.166895 0.373706 0.193 Uiso 1 1 calc GR . . . .
C17 C 0.6117(4) -0.3964(4) 0.28182(18) 0.0965(14) Uani 1 1 d . . . . .
H17A H 0.619431 -0.418584 0.313544 0.145 Uiso 1 1 calc GR . . . .
H17B H 0.673559 -0.442280 0.264911 0.145 Uiso 1 1 calc GR . . . .
H17C H 0.532116 -0.422415 0.270820 0.145 Uiso 1 1 calc GR . . . .
C18 C 0.6276(3) -0.2462(3) 0.27576(11) 0.0598(8) Uani 1 1 d . . . . .
C19 C 0.5284(3) -0.1717(3) 0.30146(10) 0.0509(7) Uani 1 1 d . . . . .
C20 C 0.4057(3) -0.2065(3) 0.29535(11) 0.0559(7) Uani 1 1 d . . . . .
H20 H 0.388491 -0.277175 0.275849 0.067 Uiso 1 1 calc R . . . .
C21 C 0.0990(4) -0.0740(5) 0.2869(2) 0.1157(18) Uani 1 1 d . . . . .
H21A H 0.100181 -0.000531 0.307769 0.174 Uiso 1 1 calc GR . . . .
H21B H 0.016024 -0.102483 0.281872 0.174 Uiso 1 1 calc GR . . . .
H21C H 0.133873 -0.046792 0.258423 0.174 Uiso 1 1 calc GR . . . .
C22 C 0.1684(4) -0.3052(6) 0.2730(2) 0.130(2) Uani 1 1 d . . . . .
H22A H 0.204798 -0.278582 0.244814 0.195 Uiso 1 1 calc GR . . . .
H22B H 0.084310 -0.329371 0.267708 0.195 Uiso 1 1 calc GR . . . .
H22C H 0.212090 -0.380217 0.285278 0.195 Uiso 1 1 calc GR . . . .
C23 C 0.2291(3) 0.6823(3) 0.52730(11) 0.0611(8) Uani 1 1 d . . . . .
C24 C 0.1627(3) 0.7360(3) 0.56333(11) 0.0590(8) Uani 1 1 d . . . . .
C25 C 0.0988(4) 0.6486(4) 0.59867(13) 0.0779(11) Uani 1 1 d . . . . .
C26 C 0.1948(5) 0.5674(5) 0.62525(16) 0.1070(17) Uani 1 1 d . . . . .
H26A H 0.235573 0.507781 0.604837 0.160 Uiso 1 1 calc GR . . . .
H26B H 0.155095 0.517168 0.648696 0.160 Uiso 1 1 calc GR . . . .
H26C H 0.253736 0.626577 0.638856 0.160 Uiso 1 1 calc GR . . . .
C27 C 0.0088(5) 0.5532(5) 0.5745(2) 0.1103(17) Uani 1 1 d . . . . .
H27A H -0.052379 0.603759 0.558441 0.165 Uiso 1 1 calc GR . . . .
H27B H -0.029986 0.497642 0.596782 0.165 Uiso 1 1 calc GR . . . .
H27C H 0.052703 0.498605 0.553383 0.165 Uiso 1 1 calc GR . . . .
C28 C 0.0282(5) 0.7317(5) 0.63330(17) 0.117(2) Uani 1 1 d . . . . .
H28A H 0.083944 0.789449 0.649276 0.176 Uiso 1 1 calc GR . . . .
H28B H -0.011125 0.673731 0.654670 0.176 Uiso 1 1 calc GR . . . .
H28C H -0.032668 0.784108 0.617704 0.176 Uiso 1 1 calc GR . . . .
C29 C 0.1564(3) 0.8738(3) 0.56497(10) 0.0596(8) Uani 1 1 d . . . . .
H29 H 0.113842 0.911774 0.589012 0.072 Uiso 1 1 calc R . . . .
C30 C 0.1568(7) 1.1692(5) 0.4928(2) 0.132(2) Uani 1 1 d . . . . .
H30A H 0.166420 1.264083 0.493619 0.198 Uiso 1 1 calc GR . . . .
H30B H 0.072094 1.147580 0.487720 0.198 Uiso 1 1 calc GR . . . .
H30C H 0.204924 1.133259 0.468440 0.198 Uiso 1 1 calc GR . . . .
C31A C 0.1266(10) 1.1526(5) 0.5765(3) 0.218(5) Uani 1 1 d . . . A 1
H31A H 0.147487 1.097931 0.602261 0.327 Uiso 1 1 calc GR . . A 1
H31B H 0.040892 1.142940 0.569547 0.327 Uiso 1 1 calc GR . . A 1
H31C H 0.144067 1.243940 0.583517 0.327 Uiso 1 1 calc GR . . A 1
C32 C 0.6161(5) -0.2159(6) 0.22521(14) 0.1029(15) Uani 1 1 d . . . . .
H32A H 0.673032 -0.269825 0.208653 0.154 Uiso 1 1 calc GR . . . .
H32B H 0.633790 -0.123627 0.220045 0.154 Uiso 1 1 calc GR . . . .
H32C H 0.534170 -0.235146 0.214970 0.154 Uiso 1 1 calc GR . . . .
C33 C 0.7553(4) -0.2100(6) 0.2923(2) 0.122(2) Uani 1 1 d . . . . .
H33A H 0.763879 -0.232951 0.323948 0.183 Uiso 1 1 calc GR . . . .
H33B H 0.768039 -0.116194 0.288572 0.183 Uiso 1 1 calc GR . . . .
H33C H 0.814759 -0.258034 0.274903 0.183 Uiso 1 1 calc GR . . . .

loop_
_atom_site_aniso_label
_atom_site_aniso_U_11
_atom_site_aniso_U_22
_atom_site_aniso_U_33
_atom_site_aniso_U_23
_atom_site_aniso_U_13
_atom_site_aniso_U_12
O1 0.122(2) 0.0487(13) 0.0780(17) 0.0086(11) 0.0225(15) 0.0172(13)
O2 0.0656(15) 0.0879(19) 0.098(2) -0.0190(15) 0.0264(14) 0.0067(13)
N1 0.093(2) 0.0628(17) 0.0661(18) -0.0152(14) 0.0077(16) 0.0098(16)
C2 0.0468(16) 0.0552(17) 0.0564(17) -0.0033(13) -0.0040(13) 0.0041(13)
C1 0.171(6) 0.082(3) 0.178(6) 0.015(4) -0.062(5) -0.030(4)
C34 0.098(3) 0.0482(18) 0.071(2) -0.0006(16) -0.009(2) 0.0012(17)
C3 0.071(2) 0.0500(17) 0.0570(18) 0.0020(14) 0.0008(15) 0.0033(14)
C4 0.079(2) 0.0537(18) 0.0594(18) 0.0076(14) 0.0079(16) 0.0050(16)
C5 0.076(2) 0.0564(18) 0.0571(18) 0.0056(14) 0.0070(16) 0.0121(16)
C6 0.099(3) 0.064(2) 0.064(2) 0.0035(17) 0.0164(19) 0.0100(19)
N7 0.114(3) 0.0632(19) 0.0696(19) -0.0057(15) 0.0220(18) 0.0100(17)
C8 0.124(4) 0.079(3) 0.085(3) -0.015(2) 0.035(3) -0.002(2)
C9 0.136(4) 0.072(2) 0.068(2) -0.0129(19) 0.026(2) 0.002(2)
C10 0.115(3) 0.064(2) 0.070(2) -0.0191(18) 0.007(2) 0.002(2)
C11 0.074(2) 0.0565(18) 0.0584(18) -0.0047(15) -0.0043(16) 0.0057(16)
C12 0.0615(19) 0.0514(16) 0.0509(16) -0.0020(13) 0.0017(13) 0.0048(14)
C13 0.0565(18) 0.0566(17) 0.0589(18) 0.0047(14) 0.0134(14) 0.0052(14)
C14 0.0502(17) 0.0565(17) 0.0672(19) 0.0022(15) 0.0075(14) -0.0052(13)
C15 0.0498(19) 0.079(2) 0.108(3) -0.001(2) 0.0080(19) -0.0128(17)
C16 0.091(3) 0.138(5) 0.158(5) 0.022(4) 0.042(3) -0.043(3)
C17 0.097(3) 0.068(2) 0.125(4) -0.002(2) 0.019(3) 0.023(2)
C18 0.0524(18) 0.0643(19) 0.0629(19) -0.0094(15) 0.0049(14) 0.0050(14)
C19 0.0494(16) 0.0524(16) 0.0509(16) -0.0003(13) 0.0012(12) 0.0022(13)
C20 0.0556(18) 0.0531(17) 0.0590(17) -0.0026(14) 0.0010(14) -0.0029(13)
C21 0.055(2) 0.116(4) 0.175(5) 0.015(4) -0.020(3) -0.010(2)
C22 0.067(3) 0.132(4) 0.190(6) -0.061(4) -0.009(3) -0.030(3)
C23 0.076(2) 0.0471(16) 0.0599(18) 0.0062(14) 0.0037(16) 0.0117(15)
C24 0.068(2) 0.0532(17) 0.0557(17) 0.0105(14) 0.0052(15) 0.0097(14)
C25 0.087(3) 0.071(2) 0.077(2) 0.0282(19) 0.022(2) 0.021(2)
C26 0.126(4) 0.112(4) 0.084(3) 0.049(3) 0.023(3) 0.043(3)
C27 0.102(3) 0.088(3) 0.141(4) 0.042(3) 0.022(3) -0.009(3)
C28 0.140(4) 0.108(4) 0.105(3) 0.040(3) 0.065(3) 0.042(3)
C29 0.070(2) 0.0580(18) 0.0505(17) 0.0010(14) 0.0030(15) 0.0100(15)
C30 0.200(6) 0.065(3) 0.130(4) 0.009(3) -0.034(4) 0.032(3)
C31A 0.401(14) 0.058(3) 0.199(8) -0.012(4) 0.163(9) 0.022(5)
C32 0.111(4) 0.124(4) 0.074(3) -0.007(3) 0.020(2) 0.026(3)
C33 0.053(2) 0.151(5) 0.163(5) -0.078(4) 0.001(3) 0.012(3)

loop_
_atom_type_symbol
_atom_type_description
_atom_type_scat_dispersion_real
_atom_type_scat_dispersion_imag
_atom_type_scat_source
C C 0.0033 0.0016 'International Tables Vol C Tables 4.2.6.8 and 6.1.1.4'
H H 0.0000 0.0000 'International Tables Vol C Tables 4.2.6.8 and 6.1.1.4'
N N 0.0061 0.0033 'International Tables Vol C Tables 4.2.6.8 and 6.1.1.4'
O O 0.0106 0.0060 'International Tables Vol C Tables 4.2.6.8 and 6.1.1.4'

loop_
_geom_angle_atom_site_label_1
_geom_angle_atom_site_label_2
_geom_angle_atom_site_label_3
_geom_angle
_geom_angle_site_symmetry_1
_geom_angle_site_symmetry_3
_geom_angle_publ_flag
C11 N1 C10 118.0(4) . . ?
C19 C2 C12 122.2(3) . . ?
C3 C34 C1 108.1(4) . . ?
C30 C34 C1 104.8(4) . . ?
C30 C34 C3 110.5(3) . . ?
C31A C34 C1 106.5(6) . . ?
C31A C34 C3 112.1(4) . . ?
C31A C34 C30 114.3(5) . . ?
C4 C3 C34 120.8(3) . . ?
C4 C3 C29 116.5(3) . . ?
C29 C3 C34 122.7(3) . . ?
C3 C4 C5 122.0(3) . . ?
C4 C5 C6 117.9(3) . . ?
C4 C5 C23 119.9(3) . . ?
C23 C5 C6 122.2(3) . . ?
N7 C6 C5 123.7(3) . . ?
C6 N7 C8 117.5(3) . . ?
C9 C8 N7 111.7(4) . . ?
C8 C9 C10 114.5(4) . . ?
N1 C10 C9 109.7(3) . . ?
N1 C11 C12 122.6(3) . . ?
C2 C12 C11 118.8(3) . . ?
C2 C12 C13 119.8(3) . . ?
C13 C12 C11 121.3(3) . . ?
O2 C13 C12 119.8(3) . . ?
O2 C13 C14 120.1(3) . . ?
C12 C13 C14 120.1(3) . . ?
C13 C14 C15 121.5(3) . . ?
C20 C14 C13 116.6(3) . . ?
C20 C14 C15 121.9(3) . . ?
C16 C15 C14 108.5(4) . . ?
C16 C15 C21 111.1(4) . . ?
C16 C15 C22 107.8(4) . . ?
C21 C15 C14 110.0(3) . . ?
C22 C15 C14 111.6(3) . . ?
C22 C15 C21 107.7(4) . . ?
C19 C18 C17 110.2(3) . . ?
C32 C18 C17 107.6(4) . . ?
C32 C18 C19 109.4(3) . . ?
C33 C18 C17 107.7(4) . . ?
C33 C18 C19 112.3(3) . . ?
C33 C18 C32 109.4(4) . . ?
C2 C19 C18 124.1(3) . . ?
C2 C19 C20 115.9(3) . . ?
C20 C19 C18 120.0(3) . . ?
C14 C20 C19 125.4(3) . . ?
O1 C23 C5 119.5(3) . . ?
O1 C23 C24 120.1(3) . . ?
C24 C23 C5 120.4(3) . . ?
C23 C24 C25 122.2(3) . . ?
C29 C24 C23 116.0(3) . . ?
C29 C24 C25 121.7(3) . . ?
C24 C25 C26 109.6(3) . . ?
C24 C25 C27 109.8(3) . . ?
C26 C25 C27 109.3(4) . . ?
C28 C25 C24 111.9(3) . . ?
C28 C25 C26 107.4(4) . . ?
C28 C25 C27 108.8(4) . . ?
C24 C29 C3 125.1(3) . . ?

loop_
_geom_bond_atom_site_label_1
_geom_bond_atom_site_label_2
_geom_bond_distance
_geom_bond_site_symmetry_2
_geom_bond_publ_flag
O1 C23 1.359(4) . ?
O2 C13 1.349(4) . ?
N1 C10 1.464(5) . ?
N1 C11 1.274(4) . ?
C2 C12 1.389(4) . ?
C2 C19 1.379(4) . ?
C1 C34 1.545(7) . ?
C34 C3 1.527(5) . ?
C34 C30 1.492(6) . ?
C34 C31A 1.469(7) . ?
C3 C4 1.366(5) . ?
C3 C29 1.397(4) . ?
C4 C5 1.379(5) . ?
C5 C6 1.449(5) . ?
C5 C23 1.411(5) . ?
C6 N7 1.269(5) . ?
N7 C8 1.470(5) . ?
C8 C9 1.468(6) . ?
C9 C10 1.503(6) . ?
C11 C12 1.457(4) . ?
C12 C13 1.404(4) . ?
C13 C14 1.408(5) . ?
C14 C15 1.540(5) . ?
C14 C20 1.380(4) . ?
C15 C16 1.528(6) . ?
C15 C21 1.540(6) . ?
C15 C22 1.530(6) . ?
C17 C18 1.530(5) . ?
C18 C19 1.522(4) . ?
C18 C32 1.518(5) . ?
C18 C33 1.515(5) . ?
C19 C20 1.394(4) . ?
C23 C24 1.396(4) . ?
C24 C25 1.532(5) . ?
C24 C29 1.388(4) . ?
C25 C26 1.535(5) . ?
C25 C27 1.540(7) . ?
C25 C28 1.529(6) . ?

loop_
_geom_torsion_atom_site_label_1
_geom_torsion_atom_site_label_2
_geom_torsion_atom_site_label_3
_geom_torsion_atom_site_label_4
_geom_torsion
_geom_torsion_site_symmetry_1
_geom_torsion_site_symmetry_2
_geom_torsion_site_symmetry_3
_geom_torsion_site_symmetry_4
_geom_torsion_publ_flag
O1 C23 C24 C25 -3.6(5) . . . . ?
O1 C23 C24 C29 177.2(3) . . . . ?
O2 C13 C14 C15 -0.4(5) . . . . ?
O2 C13 C14 C20 179.2(3) . . . . ?
N1 C11 C12 C2 174.6(3) . . . . ?
N1 C11 C12 C13 -2.2(5) . . . . ?
C2 C12 C13 O2 -179.4(3) . . . . ?
C2 C12 C13 C14 0.1(5) . . . . ?
C2 C19 C20 C14 0.2(5) . . . . ?
C1 C34 C3 C4 -64.2(5) . . . . ?
C1 C34 C3 C29 115.9(4) . . . . ?
C34 C3 C4 C5 179.1(3) . . . . ?
C34 C3 C29 C24 -180.0(3) . . . . ?
C3 C4 C5 C6 -177.7(3) . . . . ?
C3 C4 C5 C23 0.6(6) . . . . ?
C4 C3 C29 C24 0.1(5) . . . . ?
C4 C5 C6 N7 173.5(4) . . . . ?
C4 C5 C23 O1 -178.0(3) . . . . ?
C4 C5 C23 C24 0.8(5) . . . . ?
C5 C6 N7 C8 -176.9(4) . . . . ?
C5 C23 C24 C25 177.5(3) . . . . ?
C5 C23 C24 C29 -1.6(5) . . . . ?
C6 C5 C23 O1 0.1(6) . . . . ?
C6 C5 C23 C24 179.0(3) . . . . ?
C6 N7 C8 C9 -142.6(4) . . . . ?
N7 C8 C9 C10 -70.3(6) . . . . ?
C8 C9 C10 N1 179.9(4) . . . . ?
C10 N1 C11 C12 -173.4(3) . . . . ?
C11 N1 C10 C9 103.1(4) . . . . ?
C11 C12 C13 O2 -2.6(5) . . . . ?
C11 C12 C13 C14 176.9(3) . . . . ?
C12 C2 C19 C18 178.2(3) . . . . ?
C12 C2 C19 C20 -0.4(4) . . . . ?
C12 C13 C14 C15 -179.9(3) . . . . ?
C12 C13 C14 C20 -0.3(5) . . . . ?
C13 C14 C15 C16 -62.8(5) . . . . ?
C13 C14 C15 C21 59.0(5) . . . . ?
C13 C14 C15 C22 178.5(4) . . . . ?
C13 C14 C20 C19 0.2(5) . . . . ?
C15 C14 C20 C19 179.8(3) . . . . ?
C17 C18 C19 C2 130.8(4) . . . . ?
C17 C18 C19 C20 -50.6(4) . . . . ?
C18 C19 C20 C14 -178.5(3) . . . . ?
C19 C2 C12 C11 -176.5(3) . . . . ?
C19 C2 C12 C13 0.3(5) . . . . ?
C20 C14 C15 C16 117.6(4) . . . . ?
C20 C14 C15 C21 -120.6(4) . . . . ?
C20 C14 C15 C22 -1.1(6) . . . . ?
C23 C5 C6 N7 -4.7(6) . . . . ?
C23 C24 C25 C26 63.4(5) . . . . ?
C23 C24 C25 C27 -56.7(5) . . . . ?
C23 C24 C25 C28 -177.7(4) . . . . ?
C23 C24 C29 C3 1.1(5) . . . . ?
C25 C24 C29 C3 -178.0(3) . . . . ?
C29 C3 C4 C5 -1.0(5) . . . . ?
C29 C24 C25 C26 -117.5(4) . . . . ?
C29 C24 C25 C27 122.3(4) . . . . ?
C29 C24 C25 C28 1.4(6) . . . . ?
C30 C34 C3 C4 49.9(6) . . . . ?
C30 C34 C3 C29 -130.0(5) . . . . ?
C31A C34 C3 C4 178.7(6) . . . . ?
C31A C34 C3 C29 -1.2(7) . . . . ?
C32 C18 C19 C2 -111.0(4) . . . . ?
C32 C18 C19 C20 67.6(4) . . . . ?
C33 C18 C19 C2 10.7(5) . . . . ?
C33 C18 C19 C20 -170.8(4) . . . . ?
